data_4104477
loop_
_publ_author_name
'Shenyong Ren'
'Eri Igarashi'
'Kiyohiko Nakajima'
'Ken-ichiro Kanno'
'Tamotsu Takahashi'

_publ_section_title
;
 Coupling of the R-Cp or Indenyl Ligand with the Diene Moiety of
 Bis(substituted cyclopentadienyl)- or Bis(indenyl)zirconacyclopentadienes
;
_journal_name_full 'Journal of the American Chemical Society'
_journal_page_first 7492
_journal_page_last 7493
_journal_paper_doi 10.1021/ja809401s
_journal_volume 131
_journal_year 2009
_chemical_formula_moiety 'C46 H46 Zr '
_chemical_formula_sum 'C46 H46 Zr'
_chemical_formula_weight 690.09
_space_group_IT_number 15
_symmetry_cell_setting monoclinic
_symmetry_Int_Tables_number 15
_symmetry_space_group_name_Hall '-C 2yc'
_symmetry_space_group_name_H-M 'C 1 2/c 1'
_cell_angle_alpha 90.0000
_cell_angle_beta 93.170(9)
_cell_angle_gamma 90.0000
_cell_formula_units_Z 8
_cell_length_a 28.692(7)
_cell_length_b 13.346(4)
_cell_length_c 21.297(6)
_cell_measurement_reflns_used 22634
_cell_measurement_temperature 298.1
_cell_measurement_theta_max 27.5
_cell_measurement_theta_min 3.1
_cell_volume 8143(4)
_computing_cell_refinement PROCESS-AUTO
_computing_data_collection PROCESS-AUTO
_computing_data_reduction CrystalStructure
_computing_publication_material 'CrystalStructure 3.8'
_computing_structure_refinement SHELXL
_computing_structure_solution SIR2004
_diffrn_detector_area_resol_mean 10.00
_diffrn_measured_fraction_theta_full 0.994
_diffrn_measured_fraction_theta_max 0.994
_diffrn_measurement_device_type 'Rigaku RAXIS-RAPID'
_diffrn_measurement_method \w
_diffrn_radiation_type 'Mo K\a'
_diffrn_radiation_wavelength 0.71075
_diffrn_reflns_av_R_equivalents 0.079
_diffrn_reflns_limit_h_max 37
_diffrn_reflns_limit_h_min -34
_diffrn_reflns_limit_k_max 17
_diffrn_reflns_limit_k_min -17
_diffrn_reflns_limit_l_max 27
_diffrn_reflns_limit_l_min -27
_diffrn_reflns_number 38222
_diffrn_reflns_theta_full 27.48
_diffrn_reflns_theta_max 27.48
_exptl_absorpt_coefficient_mu 0.297
_exptl_absorpt_correction_T_max 0.982
_exptl_absorpt_correction_T_min 0.949
_exptl_absorpt_correction_type numerical
_exptl_absorpt_process_details
;
    Higashi, T. (1999). Program for Absorption Correction.
    Rigaku Corporation, Tokyo, Japan.
;
_exptl_crystal_colour orange
_exptl_crystal_density_diffrn 1.126
_exptl_crystal_density_method 'not measured'
_exptl_crystal_description prism
_exptl_crystal_F_000 2896.00
_exptl_crystal_size_max 0.25
_exptl_crystal_size_mid 0.25
_exptl_crystal_size_min 0.06
_refine_diff_density_max 1.20
_refine_diff_density_min -0.46
_refine_ls_extinction_method none
_refine_ls_goodness_of_fit_ref 0.978
_refine_ls_hydrogen_treatment refall
_refine_ls_number_parameters 452
_refine_ls_number_reflns 9289
_refine_ls_R_factor_gt 0.0742
_refine_ls_shift/su_max 0.0000
_refine_ls_structure_factor_coef Fsqd
_refine_ls_weighting_details 'w = 1/[\s^2^(Fo^2^)+(0.0000P)^2^+0.0000P] where P=(Fo^2^+2Fc^2^)/3'
_refine_ls_weighting_scheme calc
_refine_ls_wR_factor_ref 0.2623
_reflns_number_gt 5304
_reflns_number_total 9289
_reflns_threshold_expression F^2^>2.0\s(F^2^)
_cod_data_source_file ja809401s_si_002.cif
_cod_data_source_block '_tt104r'
_cod_original_formula_sum 'C46 H46 Zr '
_cod_database_code 4104477

loop_
_symmetry_equiv_pos_site_id
_symmetry_equiv_pos_as_xyz
1 +X,+Y,+Z
2 -X,+Y,1/2-Z
3 -X,-Y,-Z
4 +X,-Y,1/2+Z
5 1/2+X,1/2+Y,+Z
6 1/2-X,1/2+Y,1/2-Z
7 1/2-X,1/2-Y,-Z
8 1/2+X,1/2-Y,1/2+Z

loop_
_atom_site_label
_atom_site_type_symbol
_atom_site_fract_x
_atom_site_fract_y
_atom_site_fract_z
_atom_site_U_iso_or_equiv
_atom_site_adp_type
_atom_site_occupancy
_atom_site_symmetry_multiplicity
_atom_site_calc_flag
_atom_site_refinement_flags
Zr(1) Zr 0.365860(14) 0.17318(3) 0.25569(2) 0.0557(2) Uani 1.00 1 d .
C(1) C 0.38353(16) 0.3379(3) 0.2426(2) 0.0592(11) Uani 1.00 1 d .
C(2) C 0.39943(16) 0.3541(3) 0.1853(2) 0.0616(11) Uani 1.00 1 d .
C(3) C 0.40752(16) 0.2672(3) 0.1408(2) 0.0604(11) Uani 1.00 1 d .
C(4) C 0.39313(16) 0.1737(3) 0.1561(2) 0.0591(10) Uani 1.00 1 d .
C(5) C 0.37374(17) 0.4242(3) 0.2844(2) 0.0635(11) Uani 1.00 1 d .
C(6) C 0.3981(2) 0.4333(4) 0.3428(3) 0.0828(15) Uani 1.00 1 d .
C(7) C 0.3889(3) 0.5129(5) 0.3822(3) 0.111(2) Uani 1.00 1 d .
C(8) C 0.3551(2) 0.5812(5) 0.3653(4) 0.108(2) Uani 1.00 1 d .
C(9) C 0.3305(2) 0.5722(4) 0.3084(3) 0.0874(17) Uani 1.00 1 d .
C(10) C 0.33984(18) 0.4959(3) 0.2685(3) 0.0739(13) Uani 1.00 1 d .
C(11) C 0.4072(2) 0.4578(4) 0.1602(3) 0.0800(15) Uani 1.00 1 d .
C(12) C 0.4383(2) 0.5222(5) 0.1920(4) 0.116(2) Uani 1.00 1 d .
C(13) C 0.4435(4) 0.6211(6) 0.1684(7) 0.181(6) Uani 1.00 1 d .
C(14) C 0.4173(5) 0.6533(8) 0.1170(7) 0.175(7) Uani 1.00 1 d .
C(15) C 0.3883(4) 0.5890(8) 0.0864(5) 0.153(4) Uani 1.00 1 d .
C(16) C 0.3826(2) 0.4914(5) 0.1067(3) 0.110(2) Uani 1.00 1 d .
C(17) C 0.43212(18) 0.2887(4) 0.0827(2) 0.0654(12) Uani 1.00 1 d .
C(18) C 0.4758(2) 0.3341(4) 0.0865(3) 0.0771(15) Uani 1.00 1 d .
C(19) C 0.4996(2) 0.3519(6) 0.0328(4) 0.108(2) Uani 1.00 1 d .
C(20) C 0.4779(3) 0.3247(6) -0.0250(3) 0.120(3) Uani 1.00 1 d .
C(21) C 0.4358(3) 0.2821(6) -0.0277(3) 0.105(2) Uani 1.00 1 d .
C(22) C 0.4132(2) 0.2630(4) 0.0250(2) 0.0819(15) Uani 1.00 1 d .
C(23) C 0.40217(19) 0.0882(3) 0.1146(2) 0.0667(12) Uani 1.00 1 d .
C(24) C 0.4470(2) 0.0574(4) 0.1026(2) 0.0808(15) Uani 1.00 1 d .
C(25) C 0.4559(3) -0.0226(5) 0.0640(3) 0.099(2) Uani 1.00 1 d .
C(26) C 0.4198(4) -0.0749(5) 0.0364(3) 0.121(2) Uani 1.00 1 d .
C(27) C 0.3741(3) -0.0476(5) 0.0467(3) 0.109(2) Uani 1.00 1 d .
C(28) C 0.3655(2) 0.0337(4) 0.0859(2) 0.0865(16) Uani 1.00 1 d .
C(29) C 0.40972(17) 0.0180(3) 0.3007(2) 0.0658(11) Uani 1.00 1 d .
C(30) C 0.39524(19) 0.0757(4) 0.3522(2) 0.0705(13) Uani 1.00 1 d .
C(31) C 0.4190(2) 0.1680(4) 0.3528(2) 0.0724(13) Uani 1.00 1 d .
C(32) C 0.44732(18) 0.1690(4) 0.3024(2) 0.0702(13) Uani 1.00 1 d .
C(33) C 0.44148(17) 0.0775(3) 0.2691(2) 0.0663(12) Uani 1.00 1 d .
C(34) C 0.4006(2) -0.0935(4) 0.2897(3) 0.0809(15) Uani 1.00 1 d .
C(35) C 0.3604(2) -0.1301(5) 0.3250(5) 0.133(3) Uani 1.00 1 d .
C(36) C 0.4449(2) -0.1487(5) 0.3145(4) 0.109(2) Uani 1.00 1 d .
C(37) C 0.3923(3) -0.1171(5) 0.2197(3) 0.131(3) Uani 1.00 1 d .
C(38) C 0.28330(17) 0.1970(4) 0.2988(3) 0.0719(14) Uani 1.00 1 d .
C(39) C 0.28828(17) 0.0964(4) 0.2812(3) 0.0782(15) Uani 1.00 1 d .
C(40) C 0.2928(2) 0.0897(5) 0.2168(3) 0.0924(19) Uani 1.00 1 d .
C(41) C 0.29074(19) 0.1871(5) 0.1924(3) 0.0873(18) Uani 1.00 1 d .
C(42) C 0.28557(16) 0.2535(4) 0.2429(3) 0.0756(15) Uani 1.00 1 d .
C(43) C 0.2690(2) 0.2357(5) 0.3623(3) 0.0916(18) Uani 1.00 1 d .
C(44) C 0.3039(5) 0.224(2) 0.4132(8) 0.161(8) Uani 0.67 1 d P
C(45) C 0.2194(8) 0.1912(16) 0.3708(12) 0.188(12) Uani 0.67 1 d P
C(46) C 0.2679(7) 0.3540(10) 0.3643(9) 0.151(7) Uani 0.67 1 d P
C(47) C 0.2711(13) 0.140(2) 0.4073(11) 0.138(11) Uani 0.33 1 d P
C(48) C 0.2168(10) 0.261(3) 0.358(2) 0.20(2) Uani 0.33 1 d P
C(49) C 0.312(2) 0.293(4) 0.394(2) 0.21(3) Uani 0.33 1 d P
H(6) H 0.4206 0.3860 0.3553 0.099 Uiso 1.00 1 c R
H(7) H 0.4058 0.5196 0.4205 0.133 Uiso 1.00 1 c R
H(8) H 0.3488 0.6337 0.3922 0.129 Uiso 1.00 1 c R
H(9) H 0.3073 0.6185 0.2971 0.105 Uiso 1.00 1 c R
H(10) H 0.3232 0.4916 0.2299 0.089 Uiso 1.00 1 c R
H(12) H 0.4555 0.5012 0.2279 0.139 Uiso 1.00 1 c R
H(13) H 0.4649 0.6644 0.1884 0.218 Uiso 1.00 1 c R
H(14) H 0.4196 0.7191 0.1033 0.210 Uiso 1.00 1 c R
H(15) H 0.3715 0.6106 0.0503 0.184 Uiso 1.00 1 c R
H(16) H 0.3622 0.4486 0.0843 0.132 Uiso 1.00 1 c R
H(18) H 0.4892 0.3527 0.1256 0.092 Uiso 1.00 1 c R
H(19) H 0.5290 0.3812 0.0351 0.129 Uiso 1.00 1 c R
H(20) H 0.4929 0.3363 -0.0620 0.144 Uiso 1.00 1 c R
H(21) H 0.4217 0.2651 -0.0666 0.127 Uiso 1.00 1 c R
H(22) H 0.3842 0.2318 0.0217 0.098 Uiso 1.00 1 c R
H(24) H 0.4722 0.0923 0.1213 0.097 Uiso 1.00 1 c R
H(25) H 0.4865 -0.0407 0.0571 0.119 Uiso 1.00 1 c R
H(26) H 0.4257 -0.1290 0.0105 0.145 Uiso 1.00 1 c R
H(27) H 0.3493 -0.0833 0.0276 0.130 Uiso 1.00 1 c R
H(28) H 0.3349 0.0517 0.0929 0.104 Uiso 1.00 1 c R
H(30) H 0.3736 0.0559 0.3808 0.085 Uiso 1.00 1 c R
H(31) H 0.4162 0.2192 0.3820 0.087 Uiso 1.00 1 c R
H(32) H 0.4670 0.2211 0.2920 0.084 Uiso 1.00 1 c R
H(33) H 0.4561 0.0599 0.2327 0.080 Uiso 1.00 1 c R
H(35A) H 0.3557 -0.2001 0.3167 0.160 Uiso 1.00 1 c R
H(35B) H 0.3328 -0.0935 0.3117 0.160 Uiso 1.00 1 c R
H(35C) H 0.3670 -0.1201 0.3692 0.160 Uiso 1.00 1 c R
H(36A) H 0.4711 -0.1255 0.2924 0.130 Uiso 1.00 1 c R
H(36B) H 0.4410 -0.2194 0.3079 0.130 Uiso 1.00 1 c R
H(36C) H 0.4503 -0.1356 0.3586 0.130 Uiso 1.00 1 c R
H(37A) H 0.4184 -0.0935 0.1974 0.157 Uiso 1.00 1 c R
H(37B) H 0.3643 -0.0843 0.2037 0.157 Uiso 1.00 1 c R
H(37C) H 0.3891 -0.1882 0.2141 0.157 Uiso 1.00 1 c R
H(39) H 0.2885 0.0422 0.3086 0.094 Uiso 1.00 1 c R
H(40) H 0.2966 0.0312 0.1939 0.111 Uiso 1.00 1 c R
H(41) H 0.2925 0.2047 0.1503 0.105 Uiso 1.00 1 c R
H(42) H 0.2839 0.3230 0.2400 0.091 Uiso 1.00 1 c R

loop_
_atom_site_aniso_label
_atom_site_aniso_U_11
_atom_site_aniso_U_22
_atom_site_aniso_U_33
_atom_site_aniso_U_12
_atom_site_aniso_U_13
_atom_site_aniso_U_23
Zr(1) 0.0523(2) 0.0493(2) 0.0654(3) -0.00411(18) 0.0018(2) 0.0023(2)
C(1) 0.053(2) 0.052(2) 0.072(3) -0.0027(19) 0.003(2) 0.001(2)
C(2) 0.053(2) 0.053(2) 0.079(3) -0.0045(19) 0.006(2) 0.005(2)
C(3) 0.054(2) 0.060(2) 0.068(2) -0.001(2) 0.006(2) 0.004(2)
C(4) 0.057(2) 0.058(2) 0.061(2) -0.000(2) 0.001(2) -0.001(2)
C(5) 0.063(2) 0.053(2) 0.075(3) -0.006(2) 0.007(2) -0.001(2)
C(6) 0.092(3) 0.060(3) 0.095(4) 0.005(2) -0.010(3) -0.014(2)
C(7) 0.152(6) 0.072(4) 0.105(5) 0.009(4) -0.017(4) -0.026(3)
C(8) 0.133(5) 0.062(3) 0.128(6) 0.012(3) 0.009(5) -0.026(3)
C(9) 0.078(3) 0.056(3) 0.130(5) 0.004(2) 0.017(3) -0.009(3)
C(10) 0.067(2) 0.059(3) 0.096(3) 0.006(2) 0.004(2) -0.000(2)
C(11) 0.086(3) 0.055(3) 0.102(4) 0.001(2) 0.035(3) 0.007(2)
C(12) 0.125(5) 0.069(3) 0.162(7) -0.026(3) 0.077(5) -0.013(4)
C(13) 0.234(13) 0.068(5) 0.261(14) -0.041(6) 0.185(12) -0.030(6)
C(14) 0.247(16) 0.075(6) 0.217(15) 0.025(7) 0.134(13) 0.039(7)
C(15) 0.187(10) 0.108(7) 0.173(9) 0.071(7) 0.092(8) 0.063(7)
C(16) 0.122(5) 0.088(4) 0.124(5) 0.038(4) 0.048(4) 0.048(4)
C(17) 0.073(3) 0.058(2) 0.065(3) 0.008(2) 0.009(2) 0.008(2)
C(18) 0.071(3) 0.081(3) 0.081(3) 0.005(2) 0.014(2) 0.013(2)
C(19) 0.093(4) 0.114(5) 0.121(6) 0.011(3) 0.040(4) 0.039(4)
C(20) 0.145(7) 0.144(7) 0.074(4) 0.044(5) 0.034(4) 0.034(4)
C(21) 0.125(5) 0.121(6) 0.071(4) 0.011(4) 0.006(3) 0.010(3)
C(22) 0.099(3) 0.081(4) 0.065(3) 0.005(3) -0.002(2) 0.011(2)
C(23) 0.081(3) 0.060(2) 0.059(2) -0.006(2) 0.003(2) 0.000(2)
C(24) 0.096(3) 0.074(3) 0.073(3) 0.003(3) 0.011(2) 0.000(2)
C(25) 0.136(5) 0.090(4) 0.074(3) 0.024(4) 0.016(3) -0.008(3)
C(26) 0.208(9) 0.075(4) 0.080(4) 0.016(5) 0.003(5) -0.013(3)
C(27) 0.167(7) 0.082(4) 0.075(4) -0.019(4) -0.014(4) -0.015(3)
C(28) 0.102(4) 0.082(4) 0.074(3) -0.014(3) -0.004(3) -0.006(3)
C(29) 0.072(2) 0.055(2) 0.070(3) 0.007(2) -0.006(2) 0.006(2)
C(30) 0.083(3) 0.062(3) 0.066(3) 0.005(2) 0.005(2) 0.010(2)
C(31) 0.087(3) 0.064(3) 0.066(3) 0.002(2) -0.007(2) -0.006(2)
C(32) 0.057(2) 0.068(3) 0.084(3) -0.003(2) -0.006(2) 0.010(2)
C(33) 0.057(2) 0.062(2) 0.080(3) 0.004(2) 0.007(2) 0.007(2)
C(34) 0.095(3) 0.053(2) 0.095(4) 0.001(2) 0.006(3) 0.006(2)
C(35) 0.123(5) 0.060(4) 0.221(10) -0.011(4) 0.046(6) 0.012(5)
C(36) 0.120(5) 0.072(4) 0.134(6) 0.026(3) 0.011(4) 0.019(4)
C(37) 0.219(9) 0.068(4) 0.103(5) -0.009(5) -0.017(6) -0.009(3)
C(38) 0.052(2) 0.066(3) 0.099(4) -0.003(2) 0.014(2) 0.010(2)
C(39) 0.059(2) 0.068(3) 0.109(4) -0.011(2) 0.010(2) 0.016(3)
C(40) 0.067(3) 0.092(4) 0.118(5) -0.029(3) 0.002(3) -0.020(4)
C(41) 0.054(2) 0.116(5) 0.091(4) -0.013(2) -0.006(2) 0.013(3)
C(42) 0.050(2) 0.071(3) 0.106(4) 0.000(2) 0.003(2) 0.018(3)
C(43) 0.079(3) 0.094(4) 0.104(4) 0.010(3) 0.022(3) 0.006(3)
C(44) 0.099(10) 0.27(2) 0.113(12) 0.012(13) 0.020(9) -0.061(15)
C(45) 0.189(19) 0.162(17) 0.23(2) -0.095(16) 0.144(18) -0.085(16)
C(46) 0.212(17) 0.081(8) 0.171(14) 0.012(9) 0.103(13) -0.013(8)
C(47) 0.18(2) 0.15(2) 0.080(14) 0.08(2) 0.055(17) 0.056(16)
C(48) 0.070(14) 0.18(3) 0.35(6) 0.03(2) 0.06(2) -0.12(4)
C(49) 0.28(6) 0.21(4) 0.14(3) -0.17(4) 0.11(3) -0.09(3)

loop_
_atom_type_symbol
_atom_type_description
_atom_type_scat_dispersion_real
_atom_type_scat_dispersion_imag
_atom_type_scat_source
C C 0.003 0.002
;
International Tables for Crystallography
(1992, Vol. C, Tables 4.2.6.8 and 6.1.1.4)
;
H H 0.000 0.000
;
International Tables for Crystallography
(1992, Vol. C, Table 6.1.1.4)
;
Zr Zr -2.967 0.560
;
International Tables for Crystallography
(1992, Vol. C, Tables 4.2.6.8 and 6.1.1.4)
;

loop_
_geom_angle_atom_site_label_1
_geom_angle_atom_site_label_2
_geom_angle_atom_site_label_3
_geom_angle
_geom_angle_publ_flag
C(1) Zr(1) C(4) 78.16(17) yes
C(1) Zr(1) C(29) 135.50(15) yes
C(1) Zr(1) C(30) 121.88(17) yes
C(1) Zr(1) C(31) 89.92(17) yes
C(1) Zr(1) C(32) 81.98(16) yes
C(1) Zr(1) C(33) 107.88(16) yes
C(1) Zr(1) C(38) 97.94(17) yes
C(1) Zr(1) C(39) 128.35(17) yes
C(1) Zr(1) C(40) 125.7(2) yes
C(1) Zr(1) C(41) 93.1(2) yes
C(1) Zr(1) C(42) 77.65(17) yes
C(4) Zr(1) C(29) 99.25(16) yes
C(4) Zr(1) C(30) 129.33(17) yes
C(4) Zr(1) C(31) 122.63(18) yes
C(4) Zr(1) C(32) 90.52(18) yes
C(4) Zr(1) C(33) 76.78(17) yes
C(4) Zr(1) C(38) 133.32(17) yes
C(4) Zr(1) C(39) 123.05(18) yes
C(4) Zr(1) C(40) 91.0(2) yes
C(4) Zr(1) C(41) 80.1(2) yes
C(4) Zr(1) C(42) 104.61(18) yes
C(29) Zr(1) C(30) 32.26(16) yes
C(29) Zr(1) C(31) 53.72(16) yes
C(29) Zr(1) C(32) 53.53(16) yes
C(29) Zr(1) C(33) 32.01(16) yes
C(29) Zr(1) C(38) 113.66(17) yes
C(29) Zr(1) C(39) 90.69(17) yes
C(29) Zr(1) C(40) 98.61(19) yes
C(29) Zr(1) C(41) 130.7(2) yes
C(29) Zr(1) C(42) 143.03(17) yes
C(30) Zr(1) C(31) 32.43(17) yes
C(30) Zr(1) C(32) 53.27(18) yes
C(30) Zr(1) C(33) 53.36(17) yes
C(30) Zr(1) C(38) 92.58(18) yes
C(30) Zr(1) C(39) 82.86(18) yes
C(30) Zr(1) C(40) 106.1(2) yes
C(30) Zr(1) C(41) 135.8(2) yes
C(30) Zr(1) C(42) 124.17(19) yes
C(31) Zr(1) C(32) 32.11(19) yes
C(31) Zr(1) C(33) 53.89(18) yes
C(31) Zr(1) C(38) 103.70(19) yes
C(31) Zr(1) C(39) 108.3(2) yes
C(31) Zr(1) C(40) 136.9(2) yes
C(31) Zr(1) C(41) 157.1(2) yes
C(31) Zr(1) C(42) 127.4(2) yes
C(32) Zr(1) C(33) 32.86(17) yes
C(32) Zr(1) C(38) 135.50(19) yes
C(32) Zr(1) C(39) 136.13(19) yes
C(32) Zr(1) C(40) 151.9(2) yes
C(32) Zr(1) C(41) 170.2(2) yes
C(32) Zr(1) C(42) 151.34(18) yes
C(33) Zr(1) C(38) 144.63(17) yes
C(33) Zr(1) C(39) 122.09(17) yes
C(33) Zr(1) C(40) 121.2(2) yes
C(33) Zr(1) C(41) 144.5(2) yes
C(33) Zr(1) C(42) 174.47(17) yes
C(38) Zr(1) C(39) 31.65(17) yes
C(38) Zr(1) C(40) 53.4(2) yes
C(38) Zr(1) C(41) 53.4(2) yes
C(38) Zr(1) C(42) 31.84(19) yes
C(39) Zr(1) C(40) 32.1(2) yes
C(39) Zr(1) C(41) 53.2(2) yes
C(39) Zr(1) C(42) 52.60(18) yes
C(40) Zr(1) C(41) 32.8(2) yes
C(40) Zr(1) C(42) 53.7(2) yes
C(41) Zr(1) C(42) 32.5(2) yes
Zr(1) C(1) C(2) 110.9(3) yes
Zr(1) C(1) C(5) 128.4(3) yes
C(2) C(1) C(5) 120.2(4) yes
C(1) C(2) C(3) 120.9(4) yes
C(1) C(2) C(11) 122.4(4) yes
C(3) C(2) C(11) 116.6(4) yes
C(2) C(3) C(4) 119.5(4) yes
C(2) C(3) C(17) 117.9(4) yes
C(4) C(3) C(17) 122.7(4) yes
Zr(1) C(4) C(3) 110.2(3) yes
Zr(1) C(4) C(23) 129.0(3) yes
C(3) C(4) C(23) 120.1(4) yes
C(1) C(5) C(6) 119.8(4) yes
C(1) C(5) C(10) 122.5(4) yes
C(6) C(5) C(10) 117.7(5) yes
C(5) C(6) C(7) 120.1(5) yes
C(6) C(7) C(8) 120.5(7) yes
C(7) C(8) C(9) 119.9(6) yes
C(8) C(9) C(10) 120.4(5) yes
C(5) C(10) C(9) 121.4(5) yes
C(2) C(11) C(12) 120.1(5) yes
C(2) C(11) C(16) 120.8(5) yes
C(12) C(11) C(16) 119.1(6) yes
C(11) C(12) C(13) 118.7(8) yes
C(12) C(13) C(14) 120.8(10) yes
C(13) C(14) C(15) 119.3(11) yes
C(14) C(15) C(16) 122.1(11) yes
C(11) C(16) C(15) 119.9(7) yes
C(3) C(17) C(18) 120.2(4) yes
C(3) C(17) C(22) 121.3(4) yes
C(18) C(17) C(22) 118.4(5) yes
C(17) C(18) C(19) 120.7(5) yes
C(18) C(19) C(20) 117.9(7) yes
C(19) C(20) C(21) 120.4(7) yes
C(20) C(21) C(22) 121.4(7) yes
C(17) C(22) C(21) 121.2(6) yes
C(4) C(23) C(24) 122.3(4) yes
C(4) C(23) C(28) 120.9(4) yes
C(24) C(23) C(28) 116.8(5) yes
C(23) C(24) C(25) 122.9(6) yes
C(24) C(25) C(26) 119.7(7) yes
C(25) C(26) C(27) 120.1(7) yes
C(26) C(27) C(28) 119.7(7) yes
C(23) C(28) C(27) 120.9(6) yes
Zr(1) C(29) C(30) 72.2(2) yes
Zr(1) C(29) C(33) 71.7(2) yes
Zr(1) C(29) C(34) 130.5(3) yes
C(30) C(29) C(33) 106.7(4) yes
C(30) C(29) C(34) 126.2(4) yes
C(33) C(29) C(34) 126.0(4) yes
Zr(1) C(30) C(29) 75.5(2) yes
Zr(1) C(30) C(31) 72.5(3) yes
C(29) C(30) C(31) 108.6(4) yes
Zr(1) C(31) C(30) 75.1(3) yes
Zr(1) C(31) C(32) 73.4(3) yes
C(30) C(31) C(32) 107.9(4) yes
Zr(1) C(32) C(31) 74.5(3) yes
Zr(1) C(32) C(33) 74.7(2) yes
C(31) C(32) C(33) 108.8(4) yes
Zr(1) C(33) C(29) 76.3(2) yes
Zr(1) C(33) C(32) 72.4(2) yes
C(29) C(33) C(32) 107.9(4) yes
C(29) C(34) C(35) 111.9(5) yes
C(29) C(34) C(36) 106.4(4) yes
C(29) C(34) C(37) 111.5(5) yes
C(35) C(34) C(36) 108.5(5) yes
C(35) C(34) C(37) 110.0(6) yes
C(36) C(34) C(37) 108.4(6) yes
Zr(1) C(38) C(39) 71.4(3) yes
Zr(1) C(38) C(42) 71.6(2) yes
Zr(1) C(38) C(43) 130.3(3) yes
C(39) C(38) C(42) 106.0(5) yes
C(39) C(38) C(43) 126.6(5) yes
C(42) C(38) C(43) 126.4(5) yes
Zr(1) C(39) C(38) 76.9(3) yes
Zr(1) C(39) C(40) 71.5(3) yes
C(38) C(39) C(40) 110.0(5) yes
Zr(1) C(40) C(39) 76.4(3) yes
Zr(1) C(40) C(41) 74.0(3) yes
C(39) C(40) C(41) 107.7(6) yes
Zr(1) C(41) C(40) 73.2(3) yes
Zr(1) C(41) C(42) 76.0(3) yes
C(40) C(41) C(42) 107.8(6) yes
Zr(1) C(42) C(38) 76.6(2) yes
Zr(1) C(42) C(41) 71.5(3) yes
C(38) C(42) C(41) 108.6(5) yes
C(38) C(43) C(44) 115.0(9) yes
C(38) C(43) C(45) 105.4(10) yes
C(38) C(43) C(46) 111.6(8) yes
C(38) C(43) C(47) 105.0(11) yes
C(38) C(43) C(48) 110(2) yes
C(38) C(43) C(49) 107.8(19) yes
C(44) C(43) C(45) 118.1(13) yes
C(44) C(43) C(46) 95.7(15) yes
C(44) C(43) C(47) 57.6(17) yes
C(44) C(43) C(48) 134(2) yes
C(44) C(43) C(49) 40(2) yes
C(45) C(43) C(46) 110.9(12) yes
C(45) C(43) C(47) 68.3(16) yes
C(45) C(43) C(48) 36.5(18) yes
C(45) C(43) C(49) 146(2) yes
C(46) C(43) C(47) 141.7(13) yes
C(46) C(43) C(48) 76.2(18) yes
C(46) C(43) C(49) 61(2) yes
C(47) C(43) C(48) 102(2) yes
C(47) C(43) C(49) 97(2) yes
C(48) C(43) C(49) 131(2) yes
C(43) C(44) C(47) 66.6(14) yes
C(43) C(44) C(49) 77(3) yes
C(47) C(44) C(49) 144(3) yes
C(43) C(45) C(47) 56.8(13) yes
C(43) C(45) C(48) 70(2) yes
C(47) C(45) C(48) 123(2) yes
C(43) C(46) C(49) 59(2) yes
C(43) C(47) C(44) 55.8(14) yes
C(43) C(47) C(45) 54.9(13) yes
C(44) C(47) C(45) 105(2) yes
C(43) C(48) C(45) 73(2) yes
C(43) C(49) C(44) 63(3) yes
C(43) C(49) C(46) 59(2) yes
C(44) C(49) C(46) 114(4) yes
C(5) C(6) H(6) 119.9 no
C(7) C(6) H(6) 119.9 no
C(6) C(7) H(7) 119.8 no
C(8) C(7) H(7) 119.8 no
C(7) C(8) H(8) 120.0 no
C(9) C(8) H(8) 120.0 no
C(8) C(9) H(9) 119.8 no
C(10) C(9) H(9) 119.8 no
C(5) C(10) H(10) 119.3 no
C(9) C(10) H(10) 119.3 no
C(11) C(12) H(12) 120.7 no
C(13) C(12) H(12) 120.7 no
C(12) C(13) H(13) 119.6 no
C(14) C(13) H(13) 119.6 no
C(13) C(14) H(14) 120.3 no
C(15) C(14) H(14) 120.3 no
C(14) C(15) H(15) 119.0 no
C(16) C(15) H(15) 118.9 no
C(11) C(16) H(16) 120.0 no
C(15) C(16) H(16) 120.0 no
C(17) C(18) H(18) 119.7 no
C(19) C(18) H(18) 119.7 no
C(18) C(19) H(19) 121.0 no
C(20) C(19) H(19) 121.0 no
C(19) C(20) H(20) 119.8 no
C(21) C(20) H(20) 119.8 no
C(20) C(21) H(21) 119.3 no
C(22) C(21) H(21) 119.3 no
C(17) C(22) H(22) 119.4 no
C(21) C(22) H(22) 119.4 no
C(23) C(24) H(24) 118.6 no
C(25) C(24) H(24) 118.6 no
C(24) C(25) H(25) 120.1 no
C(26) C(25) H(25) 120.1 no
C(25) C(26) H(26) 120.0 no
C(27) C(26) H(26) 120.0 no
C(26) C(27) H(27) 120.2 no
C(28) C(27) H(27) 120.2 no
C(23) C(28) H(28) 119.5 no
C(27) C(28) H(28) 119.5 no
Zr(1) C(30) H(30) 118.2 no
C(29) C(30) H(30) 125.7 no
C(31) C(30) H(30) 125.7 no
Zr(1) C(31) H(31) 117.4 no
C(30) C(31) H(31) 126.1 no
C(32) C(31) H(31) 126.1 no
Zr(1) C(32) H(32) 117.1 no
C(31) C(32) H(32) 125.6 no
C(33) C(32) H(32) 125.6 no
Zr(1) C(33) H(33) 117.2 no
C(29) C(33) H(33) 126.0 no
C(32) C(33) H(33) 126.0 no
C(34) C(35) H(35A) 109.5 no
C(34) C(35) H(35B) 109.5 no
C(34) C(35) H(35C) 109.5 no
H(35A) C(35) H(35B) 109.5 no
H(35A) C(35) H(35C) 109.5 no
H(35B) C(35) H(35C) 109.5 no
C(34) C(36) H(36A) 109.5 no
C(34) C(36) H(36B) 109.5 no
C(34) C(36) H(36C) 109.5 no
H(36A) C(36) H(36B) 109.5 no
H(36A) C(36) H(36C) 109.5 no
H(36B) C(36) H(36C) 109.5 no
C(34) C(37) H(37A) 109.5 no
C(34) C(37) H(37B) 109.5 no
C(34) C(37) H(37C) 109.5 no
H(37A) C(37) H(37B) 109.5 no
H(37A) C(37) H(37C) 109.5 no
H(37B) C(37) H(37C) 109.5 no
Zr(1) C(39) H(39) 118.3 no
C(38) C(39) H(39) 125.0 no
C(40) C(39) H(39) 125.0 no
Zr(1) C(40) H(40) 115.7 no
C(39) C(40) H(40) 126.2 no
C(41) C(40) H(40) 126.2 no
Zr(1) C(41) H(41) 116.8 no
C(40) C(41) H(41) 126.1 no
C(42) C(41) H(41) 126.1 no
Zr(1) C(42) H(42) 118.0 no
C(38) C(42) H(42) 125.7 no
C(41) C(42) H(42) 125.7 no

loop_
_geom_bond_atom_site_label_1
_geom_bond_atom_site_label_2
_geom_bond_distance
_geom_bond_publ_flag
Zr(1) C(1) 2.277(4) yes
Zr(1) C(4) 2.302(5) yes
Zr(1) C(29) 2.580(5) yes
Zr(1) C(30) 2.537(5) yes
Zr(1) C(31) 2.503(5) yes
Zr(1) C(32) 2.490(5) yes
Zr(1) C(33) 2.520(4) yes
Zr(1) C(38) 2.607(5) yes
Zr(1) C(39) 2.536(5) yes
Zr(1) C(40) 2.475(6) yes
Zr(1) C(41) 2.485(5) yes
Zr(1) C(42) 2.542(4) yes
C(1) C(2) 1.343(7) yes
C(1) C(5) 1.493(7) yes
C(2) C(3) 1.523(7) yes
C(2) C(11) 1.504(7) yes
C(3) C(4) 1.361(6) yes
C(3) C(17) 1.486(7) yes
C(4) C(23) 1.474(7) yes
C(5) C(6) 1.398(8) yes
C(5) C(10) 1.393(7) yes
C(6) C(7) 1.388(9) yes
C(7) C(8) 1.365(10) yes
C(8) C(9) 1.373(11) yes
C(9) C(10) 1.362(8) yes
C(11) C(12) 1.388(9) yes
C(11) C(16) 1.383(9) yes
C(12) C(13) 1.422(12) yes
C(13) C(14) 1.36(2) yes
C(14) C(15) 1.340(18) yes
C(15) C(16) 1.384(13) yes
C(17) C(18) 1.391(7) yes
C(17) C(22) 1.361(7) yes
C(18) C(19) 1.384(10) yes
C(19) C(20) 1.398(11) yes
C(20) C(21) 1.333(13) yes
C(21) C(22) 1.349(10) yes
C(23) C(24) 1.388(8) yes
C(23) C(28) 1.392(8) yes
C(24) C(25) 1.379(9) yes
C(25) C(26) 1.355(12) yes
C(26) C(27) 1.392(15) yes
C(27) C(28) 1.399(9) yes
C(29) C(30) 1.422(7) yes
C(29) C(33) 1.407(7) yes
C(29) C(34) 1.527(7) yes
C(30) C(31) 1.408(7) yes
C(31) C(32) 1.381(8) yes
C(32) C(33) 1.417(7) yes
C(34) C(35) 1.491(11) yes
C(34) C(36) 1.539(9) yes
C(34) C(37) 1.528(10) yes
C(38) C(39) 1.404(8) yes
C(38) C(42) 1.414(8) yes
C(38) C(43) 1.525(9) yes
C(39) C(40) 1.388(10) yes
C(40) C(41) 1.399(10) yes
C(41) C(42) 1.409(9) yes
C(43) C(44) 1.441(18) yes
C(43) C(45) 1.56(2) yes
C(43) C(46) 1.581(15) yes
C(43) C(47) 1.60(3) yes
C(43) C(48) 1.54(3) yes
C(43) C(49) 1.58(5) yes
C(44) C(47) 1.47(4) yes
C(44) C(49) 1.03(6) yes
C(45) C(47) 1.77(4) yes
C(45) C(48) 0.97(5) yes
C(46) C(49) 1.61(6) yes
C(6) H(6) 0.930 no
C(7) H(7) 0.930 no
C(8) H(8) 0.930 no
C(9) H(9) 0.930 no
C(10) H(10) 0.930 no
C(12) H(12) 0.930 no
C(13) H(13) 0.930 no
C(14) H(14) 0.930 no
C(15) H(15) 0.930 no
C(16) H(16) 0.930 no
C(18) H(18) 0.930 no
C(19) H(19) 0.930 no
C(20) H(20) 0.930 no
C(21) H(21) 0.930 no
C(22) H(22) 0.930 no
C(24) H(24) 0.930 no
C(25) H(25) 0.930 no
C(26) H(26) 0.930 no
C(27) H(27) 0.930 no
C(28) H(28) 0.930 no
C(30) H(30) 0.930 no
C(31) H(31) 0.930 no
C(32) H(32) 0.930 no
C(33) H(33) 0.930 no
C(35) H(35A) 0.960 no
C(35) H(35B) 0.960 no
C(35) H(35C) 0.960 no
C(36) H(36A) 0.960 no
C(36) H(36B) 0.960 no
C(36) H(36C) 0.960 no
C(37) H(37A) 0.960 no
C(37) H(37B) 0.960 no
C(37) H(37C) 0.960 no
C(39) H(39) 0.930 no
C(40) H(40) 0.930 no
C(41) H(41) 0.930 no
C(42) H(42) 0.930 no

loop_
_geom_contact_atom_site_label_1
_geom_contact_atom_site_label_2
_geom_contact_distance
_geom_contact_site_symmetry_2
C(7) C(21) 3.563(11) 4_565
C(9) C(40) 3.557(8) 6_555
C(15) C(45) 3.54(2) 6_555
C(21) C(7) 3.563(11) 4_564
C(33) C(33) 3.498(7) 2_655
C(40) C(9) 3.557(8) 6_545
C(45) C(15) 3.54(2) 6_545
C(6) H(18) 3.438 2_655
C(6) H(19) 3.318 2_655
C(7) H(19) 3.358 2_655
C(7) H(21) 3.277 4_565
C(8) H(21) 3.107 4_565
C(8) H(35A) 3.097 1_565
C(9) H(35A) 3.126 1_565
C(12) H(12) 3.421 2_655
C(13) H(20) 3.043 3_665
C(13) H(37C) 3.166 1_565
C(14) H(20) 2.892 3_665
C(14) H(37C) 3.098 1_565
C(18) H(6) 3.232 2_655
C(18) H(31) 3.488 2_655
C(18) H(32) 3.345 2_655
C(19) H(6) 3.246 2_655
C(19) H(31) 3.433 2_655
C(20) H(7) 3.109 4_564
C(20) H(14) 3.509 3_665
C(20) H(36C) 3.594 4_554
C(21) H(7) 2.976 4_564
C(21) H(8) 3.152 4_564
C(21) H(35C) 3.592 4_554
C(21) H(36C) 3.158 4_554
C(22) H(8) 3.569 4_564
C(25) H(25) 3.252 3_655
C(25) H(36C) 3.427 2_655
C(26) H(14) 3.096 1_545
C(26) H(30) 3.510 4_554
C(27) H(14) 3.561 1_545
C(27) H(30) 3.535 4_554
C(30) H(26) 3.508 4_555
C(31) H(24) 3.298 2_655
C(31) H(26) 3.392 4_555
C(32) H(18) 3.372 2_655
C(32) H(24) 2.934 2_655
C(32) H(32) 3.335 2_655
C(32) H(33) 3.255 2_655
C(33) H(24) 3.315 2_655
C(33) H(32) 3.556 2_655
C(33) H(33) 2.952 2_655
C(35) H(8) 3.486 1_545
C(35) H(21) 3.350 4_555
C(36) H(13) 3.597 2_645
C(36) H(21) 3.077 4_555
C(36) H(25) 3.583 2_655
C(36) H(36A) 3.419 2_655
C(37) H(14) 3.429 1_545
C(38) H(9) 3.382 6_545
C(39) H(9) 3.143 6_545
C(39) H(10) 3.488 6_545
C(40) H(9) 2.897 6_545
C(41) H(9) 2.978 6_545
C(42) H(9) 3.290 6_545
C(44) H(27) 3.292 4_555
C(45) H(10) 3.592 6_545
C(45) H(15) 3.355 6_545
C(46) H(40) 3.209 6_555
C(47) H(27) 3.396 4_555
C(48) H(37B) 3.329 6_555
C(48) H(37C) 3.399 6_555
H(6) C(18) 3.232 2_655
H(6) C(19) 3.246 2_655
H(6) H(18) 2.636 2_655
H(6) H(19) 2.678 2_655
H(7) C(20) 3.109 4_565
H(7) C(21) 2.976 4_565
H(7) H(15) 3.456 4_565
H(7) H(19) 2.758 2_655
H(7) H(20) 3.157 4_565
H(7) H(21) 2.919 4_565
H(8) C(21) 3.152 4_565
H(8) C(22) 3.569 4_565
H(8) C(35) 3.486 1_565
H(8) H(21) 2.601 4_565
H(8) H(22) 3.399 4_565
H(8) H(35A) 2.752 1_565
H(8) H(35C) 3.367 1_565
H(9) C(38) 3.382 6_555
H(9) C(39) 3.143 6_555
H(9) C(40) 2.897 6_555
H(9) C(41) 2.978 6_555
H(9) C(42) 3.290 6_555
H(9) H(35A) 2.810 1_565
H(9) H(40) 3.216 6_555
H(9) H(41) 3.336 6_555
H(10) C(39) 3.488 6_555
H(10) C(45) 3.592 6_555
H(10) H(39) 3.334 6_555
H(12) C(12) 3.421 2_655
H(12) H(12) 2.674 2_655
H(12) H(13) 3.562 2_655
H(13) C(36) 3.597 2_665
H(13) H(12) 3.562 2_655
H(13) H(13) 3.216 2_655
H(13) H(20) 3.014 3_665
H(13) H(36A) 3.572 1_565
H(13) H(36A) 3.364 2_665
H(13) H(36B) 3.089 1_565
H(13) H(36B) 3.109 2_665
H(13) H(37A) 3.505 1_565
H(13) H(37C) 3.006 1_565
H(14) C(20) 3.509 3_665
H(14) C(26) 3.096 1_565
H(14) C(27) 3.561 1_565
H(14) C(37) 3.429 1_565
H(14) H(20) 2.805 3_665
H(14) H(26) 2.843 1_565
H(14) H(37A) 3.206 1_565
H(14) H(37C) 2.846 1_565
H(15) C(45) 3.355 6_555
H(15) H(7) 3.456 4_564
H(15) H(19) 3.472 3_665
H(18) C(6) 3.438 2_655
H(18) C(32) 3.372 2_655
H(18) H(6) 2.636 2_655
H(18) H(31) 3.256 2_655
H(18) H(32) 2.738 2_655
H(19) C(6) 3.318 2_655
H(19) C(7) 3.358 2_655
H(19) H(6) 2.678 2_655
H(19) H(7) 2.758 2_655
H(19) H(15) 3.472 3_665
H(19) H(31) 3.154 2_655
H(20) C(13) 3.043 3_665
H(20) C(14) 2.892 3_665
H(20) H(7) 3.157 4_564
H(20) H(13) 3.014 3_665
H(20) H(14) 2.805 3_665
H(20) H(36B) 3.446 4_554
H(20) H(36C) 3.362 4_554
H(21) C(7) 3.277 4_564
H(21) C(8) 3.107 4_564
H(21) C(35) 3.350 4_554
H(21) C(36) 3.077 4_554
H(21) H(7) 2.919 4_564
H(21) H(8) 2.601 4_564
H(21) H(35A) 3.162 4_554
H(21) H(35C) 2.799 4_554
H(21) H(36B) 2.828 4_554
H(21) H(36C) 2.519 4_554
H(22) H(8) 3.399 4_564
H(22) H(35C) 3.582 4_554
H(24) C(31) 3.298 2_655
H(24) C(32) 2.934 2_655
H(24) C(33) 3.315 2_655
H(24) H(32) 3.009 2_655
H(25) C(25) 3.252 3_655
H(25) C(36) 3.583 2_655
H(25) H(25) 2.811 3_655
H(25) H(36A) 3.549 2_655
H(25) H(36C) 2.785 2_655
H(26) C(30) 3.508 4_554
H(26) C(31) 3.392 4_554
H(26) H(14) 2.843 1_545
H(26) H(30) 3.218 4_554
H(26) H(31) 2.988 4_554
H(27) C(44) 3.292 4_554
H(27) C(47) 3.396 4_554
H(27) H(30) 3.263 4_554
H(30) C(26) 3.510 4_555
H(30) C(27) 3.535 4_555
H(30) H(26) 3.218 4_555
H(30) H(27) 3.263 4_555
H(31) C(18) 3.488 2_655
H(31) C(19) 3.433 2_655
H(31) H(18) 3.256 2_655
H(31) H(19) 3.154 2_655
H(31) H(26) 2.988 4_555
H(32) C(18) 3.345 2_655
H(32) C(32) 3.335 2_655
H(32) C(33) 3.556 2_655
H(32) H(18) 2.738 2_655
H(32) H(24) 3.009 2_655
H(32) H(32) 2.678 2_655
H(32) H(33) 3.148 2_655
H(33) C(32) 3.255 2_655
H(33) C(33) 2.952 2_655
H(33) H(32) 3.148 2_655
H(33) H(33) 2.587 2_655
H(33) H(36A) 3.301 2_655
H(35A) C(8) 3.097 1_545
H(35A) C(9) 3.126 1_545
H(35A) H(8) 2.752 1_545
H(35A) H(9) 2.810 1_545
H(35A) H(21) 3.162 4_555
H(35C) C(21) 3.592 4_555
H(35C) H(8) 3.367 1_545
H(35C) H(21) 2.799 4_555
H(35C) H(22) 3.582 4_555
H(36A) C(36) 3.419 2_655
H(36A) H(13) 3.572 1_545
H(36A) H(13) 3.364 2_645
H(36A) H(25) 3.549 2_655
H(36A) H(33) 3.301 2_655
H(36A) H(36A) 2.518 2_655
H(36A) H(37A) 3.195 2_655
H(36B) H(13) 3.089 1_545
H(36B) H(13) 3.109 2_645
H(36B) H(20) 3.446 4_555
H(36B) H(21) 2.828 4_555
H(36C) C(20) 3.594 4_555
H(36C) C(21) 3.158 4_555
H(36C) C(25) 3.427 2_655
H(36C) H(20) 3.362 4_555
H(36C) H(21) 2.519 4_555
H(36C) H(25) 2.785 2_655
H(37A) H(13) 3.505 1_545
H(37A) H(14) 3.206 1_545
H(37A) H(36A) 3.195 2_655
H(37B) C(48) 3.329 6_545
H(37C) C(13) 3.166 1_545
H(37C) C(14) 3.098 1_545
H(37C) C(48) 3.399 6_545
H(37C) H(13) 3.006 1_545
H(37C) H(14) 2.846 1_545
H(39) H(10) 3.334 6_545
H(40) C(46) 3.209 6_545
H(40) H(9) 3.216 6_545
H(41) H(9) 3.336 6_545

loop_
_geom_torsion_atom_site_label_1
_geom_torsion_atom_site_label_2
_geom_torsion_atom_site_label_3
_geom_torsion_atom_site_label_4
_geom_torsion
C(1) Zr(1) C(4) C(3) 2.6(3)
C(1) Zr(1) C(4) C(23) 173.4(4)
C(4) Zr(1) C(1) C(2) 1.3(3)
C(4) Zr(1) C(1) C(5) 172.7(4)
C(1) Zr(1) C(29) C(30) 78.4(3)
C(1) Zr(1) C(29) C(33) -36.7(4)
C(1) Zr(1) C(29) C(34) -158.7(4)
C(29) Zr(1) C(1) C(2) 92.5(3)
C(29) Zr(1) C(1) C(5) -96.1(4)
C(1) Zr(1) C(30) C(29) -126.0(2)
C(1) Zr(1) C(30) C(31) -10.8(4)
C(30) Zr(1) C(1) C(2) 130.6(3)
C(30) Zr(1) C(1) C(5) -58.1(4)
C(1) Zr(1) C(31) C(30) 170.9(3)
C(1) Zr(1) C(31) C(32) -74.9(3)
C(31) Zr(1) C(1) C(2) 124.8(3)
C(31) Zr(1) C(1) C(5) -63.9(4)
C(1) Zr(1) C(32) C(31) 102.8(3)
C(1) Zr(1) C(32) C(33) -142.1(3)
C(32) Zr(1) C(1) C(2) 93.6(3)
C(32) Zr(1) C(1) C(5) -95.1(4)
C(1) Zr(1) C(33) C(29) 153.9(3)
C(1) Zr(1) C(33) C(32) 39.7(3)
C(33) Zr(1) C(1) C(2) 73.1(3)
C(33) Zr(1) C(1) C(5) -115.6(4)
C(1) Zr(1) C(38) C(39) 165.4(3)
C(1) Zr(1) C(38) C(42) 50.6(3)
C(1) Zr(1) C(38) C(43) -71.9(5)
C(38) Zr(1) C(1) C(2) -131.4(3)
C(38) Zr(1) C(1) C(5) 39.9(4)
C(1) Zr(1) C(39) C(38) -18.6(4)
C(1) Zr(1) C(39) C(40) 98.0(4)
C(39) Zr(1) C(1) C(2) -121.7(3)
C(39) Zr(1) C(1) C(5) 49.7(5)
C(1) Zr(1) C(40) C(39) -107.0(3)
C(1) Zr(1) C(40) C(41) 6.2(5)
C(40) Zr(1) C(1) C(2) -81.2(4)
C(40) Zr(1) C(1) C(5) 90.1(4)
C(1) Zr(1) C(41) C(40) -175.0(4)
C(1) Zr(1) C(41) C(42) -61.1(3)
C(41) Zr(1) C(1) C(2) -77.9(3)
C(41) Zr(1) C(1) C(5) 93.4(4)
C(1) Zr(1) C(42) C(38) -128.4(3)
C(1) Zr(1) C(42) C(41) 116.5(4)
C(42) Zr(1) C(1) C(2) -106.7(3)
C(42) Zr(1) C(1) C(5) 64.6(4)
C(4) Zr(1) C(29) C(30) 160.9(3)
C(4) Zr(1) C(29) C(33) 45.8(3)
C(4) Zr(1) C(29) C(34) -76.3(4)
C(29) Zr(1) C(4) C(3) -132.2(3)
C(29) Zr(1) C(4) C(23) 38.7(4)
C(4) Zr(1) C(30) C(29) -24.7(3)
C(4) Zr(1) C(30) C(31) 90.6(3)
C(30) Zr(1) C(4) C(3) -119.1(3)
C(30) Zr(1) C(4) C(23) 51.7(4)
C(4) Zr(1) C(31) C(30) -113.3(3)
C(4) Zr(1) C(31) C(32) 0.9(3)
C(31) Zr(1) C(4) C(3) -79.6(3)
C(31) Zr(1) C(4) C(23) 91.3(4)
C(4) Zr(1) C(32) C(31) -179.2(3)
C(4) Zr(1) C(32) C(33) -64.2(3)
C(32) Zr(1) C(4) C(3) -79.1(3)
C(32) Zr(1) C(4) C(23) 91.8(4)
C(4) Zr(1) C(33) C(29) -133.4(3)
C(4) Zr(1) C(33) C(32) 112.4(3)
C(33) Zr(1) C(4) C(3) -109.2(3)
C(33) Zr(1) C(4) C(23) 61.6(4)
C(4) Zr(1) C(38) C(39) 84.2(4)
C(4) Zr(1) C(38) C(42) -30.5(4)
C(4) Zr(1) C(38) C(43) -153.1(4)
C(38) Zr(1) C(4) C(3) 92.4(3)
C(38) Zr(1) C(4) C(23) -96.8(4)
C(4) Zr(1) C(39) C(38) -120.3(3)
C(4) Zr(1) C(39) C(40) -3.7(4)
C(39) Zr(1) C(4) C(3) 130.9(3)
C(39) Zr(1) C(4) C(23) -58.2(4)
C(4) Zr(1) C(40) C(39) 176.9(3)
C(4) Zr(1) C(40) C(41) -69.9(4)
C(40) Zr(1) C(4) C(3) 128.9(3)
C(40) Zr(1) C(4) C(23) -60.2(4)
C(4) Zr(1) C(41) C(40) 107.6(4)
C(4) Zr(1) C(41) C(42) -138.5(4)
C(41) Zr(1) C(4) C(3) 97.9(3)
C(41) Zr(1) C(4) C(23) -91.3(4)
C(4) Zr(1) C(42) C(38) 157.5(3)
C(4) Zr(1) C(42) C(41) 42.4(4)
C(42) Zr(1) C(4) C(3) 76.3(3)
C(42) Zr(1) C(4) C(23) -112.8(4)
C(29) Zr(1) C(30) C(31) 115.3(4)
C(30) Zr(1) C(29) C(33) -115.1(4)
C(30) Zr(1) C(29) C(34) 122.8(6)
C(29) Zr(1) C(31) C(30) -36.8(3)
C(29) Zr(1) C(31) C(32) 77.4(3)
C(31) Zr(1) C(29) C(30) 37.0(3)
C(31) Zr(1) C(29) C(33) -78.2(3)
C(31) Zr(1) C(29) C(34) 159.8(5)
C(29) Zr(1) C(32) C(31) -78.1(3)
C(29) Zr(1) C(32) C(33) 37.0(3)
C(32) Zr(1) C(29) C(30) 77.2(3)
C(32) Zr(1) C(29) C(33) -38.0(3)
C(32) Zr(1) C(29) C(34) -160.0(5)
C(29) Zr(1) C(33) C(32) -114.2(4)
C(33) Zr(1) C(29) C(30) 115.1(4)
C(33) Zr(1) C(29) C(34) -122.0(6)
C(29) Zr(1) C(38) C(39) -46.7(4)
C(29) Zr(1) C(38) C(42) -161.4(3)
C(29) Zr(1) C(38) C(43) 76.0(5)
C(38) Zr(1) C(29) C(30) -53.0(3)
C(38) Zr(1) C(29) C(33) -168.1(3)
C(38) Zr(1) C(29) C(34) 69.9(5)
C(29) Zr(1) C(39) C(38) 138.2(3)
C(29) Zr(1) C(39) C(40) -105.2(3)
C(39) Zr(1) C(29) C(30) -75.4(3)
C(39) Zr(1) C(29) C(33) 169.4(3)
C(39) Zr(1) C(29) C(34) 47.4(5)
C(29) Zr(1) C(40) C(39) 77.4(3)
C(29) Zr(1) C(40) C(41) -169.4(4)
C(40) Zr(1) C(29) C(30) -106.7(3)
C(40) Zr(1) C(29) C(33) 138.2(3)
C(40) Zr(1) C(29) C(34) 16.2(5)
C(29) Zr(1) C(41) C(40) 13.9(5)
C(29) Zr(1) C(41) C(42) 127.7(3)
C(41) Zr(1) C(29) C(30) -114.2(3)
C(41) Zr(1) C(29) C(33) 130.6(3)
C(41) Zr(1) C(29) C(34) 8.6(5)
C(29) Zr(1) C(42) C(38) 29.0(4)
C(29) Zr(1) C(42) C(41) -86.1(4)
C(42) Zr(1) C(29) C(30) -69.2(4)
C(42) Zr(1) C(29) C(33) 175.7(3)
C(42) Zr(1) C(29) C(34) 53.6(6)
C(30) Zr(1) C(31) C(32) 114.2(4)
C(31) Zr(1) C(30) C(29) -115.3(4)
C(30) Zr(1) C(32) C(31) -37.6(3)
C(30) Zr(1) C(32) C(33) 77.4(3)
C(32) Zr(1) C(30) C(29) -78.0(3)
C(32) Zr(1) C(30) C(31) 37.2(3)
C(30) Zr(1) C(33) C(29) 37.0(2)
C(30) Zr(1) C(33) C(32) -77.2(3)
C(33) Zr(1) C(30) C(29) -36.7(2)
C(33) Zr(1) C(30) C(31) 78.5(3)
C(30) Zr(1) C(38) C(39) -71.9(3)
C(30) Zr(1) C(38) C(42) 173.3(3)
C(30) Zr(1) C(38) C(43) 50.8(5)
C(38) Zr(1) C(30) C(29) 133.0(3)
C(38) Zr(1) C(30) C(31) -111.8(3)
C(30) Zr(1) C(39) C(38) 106.8(3)
C(30) Zr(1) C(39) C(40) -136.6(3)
C(39) Zr(1) C(30) C(29) 102.8(3)
C(39) Zr(1) C(30) C(31) -142.0(3)
C(30) Zr(1) C(40) C(39) 45.2(4)
C(30) Zr(1) C(40) C(41) 158.4(4)
C(40) Zr(1) C(30) C(29) 80.4(3)
C(40) Zr(1) C(30) C(31) -164.3(3)
C(30) Zr(1) C(41) C(40) -30.4(5)
C(30) Zr(1) C(41) C(42) 83.4(4)
C(41) Zr(1) C(30) C(29) 97.0(3)
C(41) Zr(1) C(30) C(31) -147.7(3)
C(30) Zr(1) C(42) C(38) -8.1(4)
C(30) Zr(1) C(42) C(41) -123.2(3)
C(42) Zr(1) C(30) C(29) 137.2(2)
C(42) Zr(1) C(30) C(31) -107.5(3)
C(31) Zr(1) C(32) C(33) 115.0(4)
C(32) Zr(1) C(31) C(30) -114.2(4)
C(31) Zr(1) C(33) C(29) 77.6(3)
C(31) Zr(1) C(33) C(32) -36.6(3)
C(33) Zr(1) C(31) C(30) -76.7(3)
C(33) Zr(1) C(31) C(32) 37.5(3)
C(31) Zr(1) C(38) C(39) -102.8(3)
C(31) Zr(1) C(38) C(42) 142.5(3)
C(31) Zr(1) C(38) C(43) 20.0(5)
C(38) Zr(1) C(31) C(30) 72.7(3)
C(38) Zr(1) C(31) C(32) -173.1(3)
C(31) Zr(1) C(39) C(38) 86.5(3)
C(31) Zr(1) C(39) C(40) -157.0(3)
C(39) Zr(1) C(31) C(30) 40.1(3)
C(39) Zr(1) C(31) C(32) 154.3(3)
C(31) Zr(1) C(40) C(39) 33.0(5)
C(31) Zr(1) C(40) C(41) 146.2(3)
C(40) Zr(1) C(31) C(30) 22.3(4)
C(40) Zr(1) C(31) C(32) 136.6(3)
C(31) Zr(1) C(41) C(40) -77.9(7)
C(31) Zr(1) C(41) C(42) 36.0(7)
C(41) Zr(1) C(31) C(30) 73.1(6)
C(41) Zr(1) C(31) C(32) -172.7(5)
C(31) Zr(1) C(42) C(38) -48.1(4)
C(31) Zr(1) C(42) C(41) -163.3(3)
C(42) Zr(1) C(31) C(30) 96.6(3)
C(42) Zr(1) C(31) C(32) -149.2(3)
C(32) Zr(1) C(33) C(29) 114.2(4)
C(33) Zr(1) C(32) C(31) -115.0(4)
C(32) Zr(1) C(38) C(39) -108.0(3)
C(32) Zr(1) C(38) C(42) 137.3(3)
C(32) Zr(1) C(38) C(43) 14.7(6)
C(38) Zr(1) C(32) C(31) 9.6(4)
C(38) Zr(1) C(32) C(33) 124.7(3)
C(32) Zr(1) C(39) C(38) 105.9(3)
C(32) Zr(1) C(39) C(40) -137.5(3)
C(39) Zr(1) C(32) C(31) -36.4(4)
C(39) Zr(1) C(32) C(33) 78.6(4)
C(32) Zr(1) C(40) C(39) 83.9(5)
C(32) Zr(1) C(40) C(41) -162.8(4)
C(40) Zr(1) C(32) C(31) -86.2(5)
C(40) Zr(1) C(32) C(33) 28.9(6)
C(32) Zr(1) C(41) C(40) 125.6(11)
C(32) Zr(1) C(41) C(42) -120.6(11)
C(41) Zr(1) C(32) C(31) 163.1(11)
C(41) Zr(1) C(32) C(33) -81.9(12)
C(32) Zr(1) C(42) C(38) -82.7(5)
C(32) Zr(1) C(42) C(41) 162.2(4)
C(42) Zr(1) C(32) C(31) 57.9(5)
C(42) Zr(1) C(32) C(33) 173.0(3)
C(33) Zr(1) C(38) C(39) -57.6(4)
C(33) Zr(1) C(38) C(42) -172.3(3)
C(33) Zr(1) C(38) C(43) 65.2(6)
C(38) Zr(1) C(33) C(29) 19.0(4)
C(38) Zr(1) C(33) C(32) -95.2(4)
C(33) Zr(1) C(39) C(38) 144.8(3)
C(33) Zr(1) C(39) C(40) -98.6(4)
C(39) Zr(1) C(33) C(29) -12.5(3)
C(39) Zr(1) C(33) C(32) -126.7(3)
C(33) Zr(1) C(40) C(39) 101.8(3)
C(33) Zr(1) C(40) C(41) -145.0(3)
C(40) Zr(1) C(33) C(29) -50.4(3)
C(40) Zr(1) C(33) C(32) -164.6(3)
C(33) Zr(1) C(41) C(40) 57.8(5)
C(33) Zr(1) C(41) C(42) 171.6(3)
C(41) Zr(1) C(33) C(29) -82.7(4)
C(41) Zr(1) C(33) C(32) 163.1(3)
C(33) Zr(1) C(42) C(38) 54(2)
C(33) Zr(1) C(42) C(41) -61(2)
C(42) Zr(1) C(33) C(29) -28(2)
C(42) Zr(1) C(33) C(32) -142.4(19)
C(38) Zr(1) C(39) C(40) 116.6(5)
C(39) Zr(1) C(38) C(42) -114.7(5)
C(39) Zr(1) C(38) C(43) 122.7(7)
C(38) Zr(1) C(40) C(39) -35.8(3)
C(38) Zr(1) C(40) C(41) 77.4(4)
C(40) Zr(1) C(38) C(39) 36.3(3)
C(40) Zr(1) C(38) C(42) -78.4(3)
C(40) Zr(1) C(38) C(43) 159.0(6)
C(38) Zr(1) C(41) C(40) -77.3(4)
C(38) Zr(1) C(41) C(42) 36.5(3)
C(41) Zr(1) C(38) C(39) 77.4(4)
C(41) Zr(1) C(38) C(42) -37.3(3)
C(41) Zr(1) C(38) C(43) -159.8(6)
C(38) Zr(1) C(42) C(41) -115.2(5)
C(42) Zr(1) C(38) C(39) 114.7(5)
C(42) Zr(1) C(38) C(43) -122.5(6)
C(39) Zr(1) C(40) C(41) 113.2(5)
C(40) Zr(1) C(39) C(38) -116.6(5)
C(39) Zr(1) C(41) C(40) -37.6(4)
C(39) Zr(1) C(41) C(42) 76.2(4)
C(41) Zr(1) C(39) C(38) -78.2(4)
C(41) Zr(1) C(39) C(40) 38.4(4)
C(39) Zr(1) C(42) C(38) 36.9(3)
C(39) Zr(1) C(42) C(41) -78.3(4)
C(42) Zr(1) C(39) C(38) -37.1(3)
C(42) Zr(1) C(39) C(40) 79.5(4)
C(40) Zr(1) C(41) C(42) 113.8(5)
C(41) Zr(1) C(40) C(39) -113.2(5)
C(40) Zr(1) C(42) C(38) 77.3(3)
C(40) Zr(1) C(42) C(41) -37.9(4)
C(42) Zr(1) C(40) C(39) -75.6(3)
C(42) Zr(1) C(40) C(41) 37.6(3)
C(41) Zr(1) C(42) C(38) 115.2(5)
C(42) Zr(1) C(41) C(40) -113.8(5)
Zr(1) C(1) C(2) C(3) -5.1(5)
Zr(1) C(1) C(2) C(11) 171.0(3)
Zr(1) C(1) C(5) C(6) 70.2(6)
Zr(1) C(1) C(5) C(10) -107.8(5)
C(2) C(1) C(5) C(6) -119.2(5)
C(2) C(1) C(5) C(10) 62.8(6)
C(5) C(1) C(2) C(3) -177.2(4)
C(5) C(1) C(2) C(11) -1.2(7)
C(1) C(2) C(3) C(4) 8.1(6)
C(1) C(2) C(3) C(17) -170.5(4)
C(1) C(2) C(11) C(12) 59.6(8)
C(1) C(2) C(11) C(16) -118.2(6)
C(3) C(2) C(11) C(12) -124.2(6)
C(3) C(2) C(11) C(16) 58.0(7)
C(11) C(2) C(3) C(4) -168.2(4)
C(11) C(2) C(3) C(17) 13.3(6)
C(2) C(3) C(4) Zr(1) -6.1(5)
C(2) C(3) C(4) C(23) -177.8(4)
C(2) C(3) C(17) C(18) 55.3(6)
C(2) C(3) C(17) C(22) -126.0(5)
C(4) C(3) C(17) C(18) -123.2(5)
C(4) C(3) C(17) C(22) 55.5(7)
C(17) C(3) C(4) Zr(1) 172.4(3)
C(17) C(3) C(4) C(23) 0.6(7)
Zr(1) C(4) C(23) C(24) -107.6(5)
Zr(1) C(4) C(23) C(28) 71.9(6)
C(3) C(4) C(23) C(24) 62.5(7)
C(3) C(4) C(23) C(28) -118.0(5)
C(1) C(5) C(6) C(7) -179.4(5)
C(1) C(5) C(10) C(9) 177.8(5)
C(6) C(5) C(10) C(9) -0.3(7)
C(10) C(5) C(6) C(7) -1.2(8)
C(5) C(6) C(7) C(8) 1.9(10)
C(6) C(7) C(8) C(9) -1.0(11)
C(7) C(8) C(9) C(10) -0.6(11)
C(8) C(9) C(10) C(5) 1.2(9)
C(2) C(11) C(12) C(13) -177.4(8)
C(2) C(11) C(16) C(15) 176.3(8)
C(12) C(11) C(16) C(15) -1.5(12)
C(16) C(11) C(12) C(13) 0.4(10)
C(11) C(12) C(13) C(14) 2.2(17)
C(12) C(13) C(14) C(15) -4(2)
C(13) C(14) C(15) C(16) 2(2)
C(14) C(15) C(16) C(11) 0.1(15)
C(3) C(17) C(18) C(19) 178.3(5)
C(3) C(17) C(22) C(21) -179.6(6)
C(18) C(17) C(22) C(21) -0.9(9)
C(22) C(17) C(18) C(19) -0.5(8)
C(17) C(18) C(19) C(20) 1.2(10)
C(18) C(19) C(20) C(21) -0.6(11)
C(19) C(20) C(21) C(22) -0.8(13)
C(20) C(21) C(22) C(17) 1.5(12)
C(4) C(23) C(24) C(25) 179.8(5)
C(4) C(23) C(28) C(27) -179.8(5)
C(24) C(23) C(28) C(27) -0.3(7)
C(28) C(23) C(24) C(25) 0.2(7)
C(23) C(24) C(25) C(26) -0.2(7)
C(24) C(25) C(26) C(27) 0.2(8)
C(25) C(26) C(27) C(28) -0.2(8)
C(26) C(27) C(28) C(23) 0.3(7)
Zr(1) C(29) C(30) C(31) -65.5(3)
Zr(1) C(29) C(33) C(32) 66.0(3)
Zr(1) C(29) C(34) C(35) -76.3(6)
Zr(1) C(29) C(34) C(36) 165.3(4)
Zr(1) C(29) C(34) C(37) 47.3(7)
C(30) C(29) C(33) Zr(1) -64.2(3)
C(30) C(29) C(33) C(32) 1.9(5)
C(33) C(29) C(30) Zr(1) 63.8(3)
C(33) C(29) C(30) C(31) -1.7(5)
C(30) C(29) C(34) C(35) 21.0(8)
C(30) C(29) C(34) C(36) -97.4(6)
C(30) C(29) C(34) C(37) 144.6(6)
C(34) C(29) C(30) Zr(1) -127.6(5)
C(34) C(29) C(30) C(31) 166.9(5)
C(33) C(29) C(34) C(35) -172.5(5)
C(33) C(29) C(34) C(36) 69.1(7)
C(33) C(29) C(34) C(37) -48.9(8)
C(34) C(29) C(33) Zr(1) 127.2(5)
C(34) C(29) C(33) C(32) -166.8(4)
Zr(1) C(30) C(31) C(32) -66.7(3)
C(29) C(30) C(31) Zr(1) 67.5(3)
C(29) C(30) C(31) C(32) 0.8(6)
Zr(1) C(31) C(32) C(33) -67.5(3)
C(30) C(31) C(32) Zr(1) 67.8(3)
C(30) C(31) C(32) C(33) 0.4(6)
Zr(1) C(32) C(33) C(29) -68.7(3)
C(31) C(32) C(33) Zr(1) 67.3(3)
C(31) C(32) C(33) C(29) -1.4(6)
Zr(1) C(38) C(39) C(40) -64.5(3)
Zr(1) C(38) C(42) C(41) 64.9(3)
Zr(1) C(38) C(43) C(44) -24.6(15)
Zr(1) C(38) C(43) C(45) -156.6(9)
Zr(1) C(38) C(43) C(46) 82.9(9)
Zr(1) C(38) C(43) C(47) -85.5(14)
Zr(1) C(38) C(43) C(48) 165.3(18)
Zr(1) C(38) C(43) C(49) 17(2)
C(39) C(38) C(42) Zr(1) -63.6(3)
C(39) C(38) C(42) C(41) 1.4(5)
C(42) C(38) C(39) Zr(1) 63.7(3)
C(42) C(38) C(39) C(40) -0.8(5)
C(39) C(38) C(43) C(44) 71.7(15)
C(39) C(38) C(43) C(45) -60.2(10)
C(39) C(38) C(43) C(46) 179.3(9)
C(39) C(38) C(43) C(47) 10.8(15)
C(39) C(38) C(43) C(48) -98.3(19)
C(39) C(38) C(43) C(49) 114(2)
C(43) C(38) C(39) Zr(1) -126.9(5)
C(43) C(38) C(39) C(40) 168.6(5)
C(42) C(38) C(43) C(44) -121.0(14)
C(42) C(38) C(43) C(45) 107.0(10)
C(42) C(38) C(43) C(46) -13.4(10)
C(42) C(38) C(43) C(47) 178.1(14)
C(42) C(38) C(43) C(48) 69.0(19)
C(42) C(38) C(43) C(49) -79(2)
C(43) C(38) C(42) Zr(1) 127.0(5)
C(43) C(38) C(42) C(41) -168.1(5)
Zr(1) C(39) C(40) C(41) -68.0(4)
C(38) C(39) C(40) Zr(1) 68.0(3)
C(38) C(39) C(40) C(41) -0.0(5)
Zr(1) C(40) C(41) C(42) -68.7(3)
C(39) C(40) C(41) Zr(1) 69.6(3)
C(39) C(40) C(41) C(42) 0.9(6)
Zr(1) C(41) C(42) C(38) -68.3(3)
C(40) C(41) C(42) Zr(1) 66.9(3)
C(40) C(41) C(42) C(38) -1.4(5)
C(38) C(43) C(44) C(47) -92.4(16)
C(38) C(43) C(44) C(49) 88(3)
C(38) C(43) C(45) C(47) 100.3(12)
C(38) C(43) C(45) C(48) -102(3)
C(38) C(43) C(46) C(49) -99(2)
C(38) C(43) C(47) C(44) 110.4(12)
C(38) C(43) C(47) C(45) -100.9(11)
C(38) C(43) C(48) C(45) 90(3)
C(38) C(43) C(49) C(44) -108(2)
C(38) C(43) C(49) C(46) 105.4(14)
C(44) C(43) C(45) C(47) -29.8(19)
C(44) C(43) C(45) C(48) 128(4)
C(45) C(43) C(44) C(47) 33(2)
C(45) C(43) C(44) C(49) -146(3)
C(44) C(43) C(46) C(49) 21(2)
C(46) C(43) C(44) C(47) 150.6(17)
C(46) C(43) C(44) C(49) -29(3)
C(44) C(43) C(47) C(45) 148.7(18)
C(47) C(43) C(44) C(49) -180(3)
C(44) C(43) C(48) C(45) -78(4)
C(48) C(43) C(44) C(47) 74(3)
C(48) C(43) C(44) C(49) -105(4)
C(44) C(43) C(49) C(46) -147(3)
C(49) C(43) C(44) C(47) 180(3)
C(45) C(43) C(46) C(49) 144(2)
C(46) C(43) C(45) C(47) -138.8(14)
C(46) C(43) C(45) C(48) 19(4)
C(45) C(43) C(47) C(44) -148.7(18)
C(47) C(43) C(45) C(48) 157(4)
C(48) C(43) C(45) C(47) -157(4)
C(45) C(43) C(49) C(44) 61(5)
C(45) C(43) C(49) C(46) -85(3)
C(49) C(43) C(45) C(47) -69(4)
C(49) C(43) C(45) C(48) 88(5)
C(46) C(43) C(47) C(44) -52(2)
C(46) C(43) C(47) C(45) 97(2)
C(47) C(43) C(46) C(49) 63(3)
C(46) C(43) C(48) C(45) -162(3)
C(48) C(43) C(46) C(49) 155(3)
C(46) C(43) C(49) C(44) 147(3)
C(47) C(43) C(48) C(45) -21(3)
C(48) C(43) C(47) C(44) -135(2)
C(48) C(43) C(47) C(45) 13(2)
C(47) C(43) C(49) C(44) 0(2)
C(47) C(43) C(49) C(46) -146.3(17)
C(49) C(43) C(47) C(44) -0.2(19)
C(49) C(43) C(47) C(45) 148(2)
C(48) C(43) C(49) C(44) 114(3)
C(48) C(43) C(49) C(46) -33(3)
C(49) C(43) C(48) C(45) -132(3)
C(43) C(44) C(47) C(45) -26.1(14)
C(43) C(44) C(49) C(46) 31(2)
C(47) C(44) C(49) C(43) -1(4)
C(47) C(44) C(49) C(46) 31(8)
C(49) C(44) C(47) C(43) 1(5)
C(49) C(44) C(47) C(45) -26(7)
C(43) C(45) C(47) C(44) 26.4(14)
C(47) C(45) C(48) C(43) 22(3)
C(48) C(45) C(47) C(43) -25(4)
C(48) C(45) C(47) C(44) 1(3)
C(43) C(46) C(49) C(44) -33(3)
